data_2235682
loop_
_publ_author_name
'Abdel-Wahab, Bakr F.'
'Mohamed, Hanan A.'
'Ng, Seik Weng'
'Tiekink, Edward R. T.'

_publ_section_title
;
 3-[5-Methyl-1-(4-methylphenyl)-1<i>H</i>-1,2,3-triazol-4-yl]-<i>N</i>-phenyl-5-[4-(piperidin-1-yl)phenyl]-4,5-dihydro-1<i>H</i>-pyrazole-1-carbothioamide
 dimethylformamide hemisolvate
;
_journal_coeditor_code XU5554
_journal_issue 7
_journal_name_full 'Acta Crystallographica Section E'
_journal_page_first o1985
_journal_paper_doi 10.1107/S1600536812024488
_journal_volume 68
_journal_year 2012
_chemical_formula_iupac 'C31 H33 N7 S, 0.5C3 H7 N O'
_chemical_formula_moiety 'C31 H33 N7 S, 0.5(C3 H7 N O)'
_chemical_formula_sum 'C32.5 H36.5 N7.6 O0.5 S'
_chemical_formula_weight 522.26
_chemical_name_systematic
;
3-[5-Methyl-1-(4-methylphenyl)-1<i>H</i>-1,2,3-triazol-4-yl]-<i>N</i>-phenyl-
5-[4-(piperidin-1-yl)phenyl]-4,5-dihydro-1<i>H</i>-pyrazole-1-carbothioamide
dimethylformamide hemisolvate
;
_space_group_IT_number 5
_symmetry_cell_setting monoclinic
_symmetry_space_group_name_Hall 'C 2y'
_symmetry_space_group_name_H-M 'C 1 2 1'
_atom_sites_solution_hydrogens geom
_atom_sites_solution_primary direct
_atom_sites_solution_secondary difmap
_audit_creation_method SHELXL-97
_cell_angle_alpha 90.00
_cell_angle_beta 105.665(9)
_cell_angle_gamma 90.00
_cell_formula_units_Z 4
_cell_length_a 42.077(4)
_cell_length_b 5.9274(5)
_cell_length_c 12.0737(11)
_cell_measurement_reflns_used 6358
_cell_measurement_temperature 100(2)
_cell_measurement_theta_max 76.9222
_cell_measurement_theta_min 3.7992
_cell_volume 2899.4(5)
_computing_cell_refinement 'CrysAlis PRO (Agilent, 2012)'
_computing_data_collection 'CrysAlis PRO (Agilent, 2012)'
_computing_data_reduction 'CrysAlis PRO (Agilent, 2012)'
_computing_molecular_graphics
;
ORTEP-3 (Farrugia, 1997) and DIAMOND (Brandenburg, 2006)
;
_computing_publication_material 'publCIF (Westrip, 2010)'
_computing_structure_refinement 'SHELXL97 (Sheldrick, 2008)'
_computing_structure_solution 'SHELXS97 (Sheldrick, 2008)'
_diffrn_ambient_temperature 100(2)
_diffrn_detector_area_resol_mean 10.4041
_diffrn_measured_fraction_theta_full 0.981
_diffrn_measured_fraction_theta_max 0.982
_diffrn_measurement_device_type 'Agilent SuperNova Dual diffractometer with an Atlas detector'
_diffrn_measurement_method '\w scan'
_diffrn_radiation_monochromator Mirror
_diffrn_radiation_source 'SuperNova (Cu) X-ray Source'
_diffrn_radiation_type CuK\a
_diffrn_radiation_wavelength 1.54184
_diffrn_reflns_av_R_equivalents 0.0367
_diffrn_reflns_av_sigmaI/netI 0.0257
_diffrn_reflns_limit_h_max 49
_diffrn_reflns_limit_h_min -52
_diffrn_reflns_limit_k_max 7
_diffrn_reflns_limit_k_min -5
_diffrn_reflns_limit_l_max 15
_diffrn_reflns_limit_l_min -14
_diffrn_reflns_number 10437
_diffrn_reflns_theta_full 77.13
_diffrn_reflns_theta_max 77.13
_diffrn_reflns_theta_min 3.80
_diffrn_standards_decay_% 0
_diffrn_standards_interval_count 0
_diffrn_standards_interval_time 0
_diffrn_standards_number 0
_exptl_absorpt_coefficient_mu 1.292
_exptl_absorpt_correction_T_max 0.9382
_exptl_absorpt_correction_T_min 0.6605
_exptl_absorpt_correction_type multi-scan
_exptl_absorpt_process_details '(CrysAlis PRO; Agilent, 2012)'
_exptl_crystal_colour light-brown
_exptl_crystal_density_diffrn 1.311
_exptl_crystal_density_method 'not measured'
_exptl_crystal_description prism
_exptl_crystal_F_000 1216
_exptl_crystal_size_max 0.35
_exptl_crystal_size_mid 0.15
_exptl_crystal_size_min 0.05
_refine_diff_density_max 0.714
_refine_diff_density_min -1.056
_refine_ls_extinction_coef 0.00150(17)
_refine_ls_extinction_expression Fc^*^=kFc[1+0.001xFc^2^\l^3^/sin(2\q)]^-1/4^
_refine_ls_extinction_method 'SHELXL97 (Sheldrick, 2008)'
_refine_ls_goodness_of_fit_ref 1.114
_refine_ls_hydrogen_treatment constr
_refine_ls_matrix_type full
_refine_ls_number_parameters 396
_refine_ls_number_reflns 3317
_refine_ls_number_restraints 41
_refine_ls_restrained_S_all 1.111
_refine_ls_R_factor_all 0.0925
_refine_ls_R_factor_gt 0.0911
_refine_ls_shift/su_max 0.001
_refine_ls_shift/su_mean 0.000
_refine_ls_structure_factor_coef Fsqd
_refine_ls_weighting_details 'calc w=1/[\s^2^(Fo^2^)+(0.0422P)^2^+29.4613P] where P=(Fo^2^+2Fc^2^)/3'
_refine_ls_weighting_scheme calc
_refine_ls_wR_factor_gt 0.2132
_refine_ls_wR_factor_ref 0.2139
_reflns_number_gt 3229
_reflns_number_total 3317
_reflns_threshold_expression I>2\s(I)
_cod_data_source_file xu5554.cif
_cod_data_source_block I
_cod_original_cell_volume 2899.5(4)
_cod_original_sg_symbol_H-M 'C 2'
_cod_original_formula_sum 'C32.5 H36.5 N7.6 O0.5 S1'
_cod_database_code 2235682
_cod_database_fobs_code 2235682

loop_
_symmetry_equiv_pos_as_xyz
'x, y, z'
'-x, y, -z'
'x+1/2, y+1/2, z'
'-x+1/2, y+1/2, -z'

loop_
_atom_site_type_symbol
_atom_site_label
_atom_site_fract_x
_atom_site_fract_y
_atom_site_fract_z
_atom_site_U_iso_or_equiv
_atom_site_adp_type
_atom_site_calc_flag
_atom_site_refinement_flags
_atom_site_occupancy
_atom_site_symmetry_multiplicity
_atom_site_disorder_assembly
_atom_site_disorder_group
S S1 0.59659(4) 0.0014(4) 0.47105(16) 0.0329(5) Uani d . 1 1 . .
N N1 0.56945(14) 0.4011(13) 0.5037(5) 0.0306(14) Uani d . 1 1 . .
H H1 0.5726 0.5285 0.5426 0.037 Uiso calc R 1 1 A 1
N N2 0.61985(13) 0.3203(11) 0.6223(5) 0.0250(13) Uani d . 1 1 . .
N N3 0.61644(13) 0.5210(12) 0.6819(5) 0.0251(12) Uani d . 1 1 B .
N N4 0.67600(14) 0.7524(12) 0.9292(5) 0.0282(13) Uani d . 1 1 B .
N N5 0.67224(14) 0.9126(13) 1.0004(5) 0.0304(14) Uani d . 1 1 . .
N N6 0.64025(13) 0.9852(13) 0.9628(5) 0.0267(13) Uani d . 1 1 . .
N N7 0.72517(13) 0.4072(12) 0.3176(5) 0.0261(13) Uani d . 1 1 . .
C C1 0.53887(17) 0.3838(17) 0.4206(10) 0.0259(16) Uani d PGD 0.50 1 B 1
C C2 0.5261(2) 0.2040(15) 0.3484(10) 0.029(2) Uani d PG 0.50 1 B 1
H H2 0.5391 0.0727 0.3489 0.035 Uiso calc PR 0.50 1 B 1
C C3 0.4944(2) 0.2165(17) 0.2753(9) 0.036(3) Uani d PG 0.50 1 B 1
H H3 0.4856 0.0936 0.2259 0.043 Uiso calc PR 0.50 1 B 1
C C4 0.47537(19) 0.409(2) 0.2745(10) 0.032(3) Uani d PG 0.50 1 B 1
H H4 0.4537 0.4172 0.2245 0.038 Uiso calc PR 0.50 1 B 1
C C5 0.4881(2) 0.5885(16) 0.3467(10) 0.034(3) Uani d PG 0.50 1 B 1
H H5 0.4752 0.7199 0.3462 0.041 Uiso calc PR 0.50 1 B 1
C C6 0.5199(2) 0.5761(14) 0.4198(9) 0.029(2) Uani d PG 0.50 1 B 1
H H6 0.5286 0.6989 0.4692 0.035 Uiso calc PR 0.50 1 B 1
C C1' 0.53743(17) 0.3832(17) 0.4284(9) 0.0259(16) Uani d PGD 0.50 1 B 2
C C2' 0.5190(2) 0.1876(15) 0.4256(9) 0.029(2) Uani d PG 0.50 1 B 2
H H2' 0.5279 0.0650 0.4749 0.035 Uiso calc PR 0.50 1 B 2
C C3' 0.4875(2) 0.1716(15) 0.3507(10) 0.036(3) Uani d PG 0.50 1 B 2
H H3' 0.4749 0.0380 0.3489 0.043 Uiso calc PR 0.50 1 B 2
C C4' 0.4745(2) 0.3511(19) 0.2787(10) 0.032(3) Uani d PG 0.50 1 B 2
H H4' 0.4530 0.3401 0.2275 0.038 Uiso calc PR 0.50 1 B 2
C C5' 0.4929(2) 0.5466(16) 0.2814(9) 0.034(3) Uani d PG 0.50 1 B 2
H H5' 0.4840 0.6693 0.2322 0.041 Uiso calc PR 0.50 1 B 2
C C6' 0.5244(2) 0.5627(14) 0.3563(10) 0.029(2) Uani d PG 0.50 1 B 2
H H6' 0.5370 0.6963 0.3582 0.035 Uiso calc PR 0.50 1 B 2
C C7 0.59446(16) 0.2551(14) 0.5330(6) 0.0261(15) Uani d D 1 1 B .
C C8 0.65420(15) 0.2319(14) 0.6552(6) 0.0252(15) Uani d . 1 1 B .
H H8 0.6543 0.0662 0.6708 0.030 Uiso calc R 1 1 . .
C C9 0.66858(15) 0.3640(15) 0.7684(6) 0.0281(16) Uani d . 1 1 . .
H H9A 0.6707 0.2663 0.8366 0.034 Uiso calc R 1 1 B .
H H9B 0.6904 0.4294 0.7710 0.034 Uiso calc R 1 1 . .
C C10 0.64330(16) 0.5443(13) 0.7621(5) 0.0240(15) Uani d . 1 1 B .
C C11 0.64669(17) 0.7263(13) 0.8469(6) 0.0246(14) Uani d . 1 1 . .
C C12 0.62375(16) 0.8719(14) 0.8666(6) 0.0263(15) Uani d . 1 1 B .
C C13 0.58794(16) 0.9065(15) 0.8053(6) 0.0305(16) Uani d . 1 1 . .
H H13A 0.5758 0.9465 0.8612 0.046 Uiso calc R 1 1 B .
H H13B 0.5788 0.7670 0.7656 0.046 Uiso calc R 1 1 . .
H H13C 0.5858 1.0285 0.7490 0.046 Uiso calc R 1 1 . .
C C14 0.62887(16) 1.1423(14) 1.0318(6) 0.0276(16) Uani d . 1 1 . .
C C15 0.61095(18) 1.3329(15) 0.9829(7) 0.0327(17) Uani d . 1 1 . .
H H15 0.6065 1.3611 0.9027 0.039 Uiso calc R 1 1 . .
C C16 0.59990(19) 1.4774(16) 1.0516(7) 0.0354(17) Uani d . 1 1 . .
H H16 0.5872 1.6041 1.0173 0.043 Uiso calc R 1 1 . .
C C17 0.6065(2) 1.4476(13) 1.1719(8) 0.0363(19) Uani d . 1 1 . .
C C18 0.6245(2) 1.2523(16) 1.2175(7) 0.0360(18) Uani d . 1 1 . .
H H18 0.6292 1.2239 1.2977 0.043 Uiso calc R 1 1 . .
C C19 0.63557(19) 1.1015(16) 1.1493(6) 0.0343(17) Uani d . 1 1 . .
H H19 0.6476 0.9712 1.1822 0.041 Uiso calc R 1 1 . .
C C20 0.5944(2) 1.6067(17) 1.2460(8) 0.047(2) Uani d . 1 1 . .
H H20A 0.5827 1.5227 1.2929 0.071 Uiso calc R 1 1 . .
H H20B 0.5793 1.7156 1.1977 0.071 Uiso calc R 1 1 . .
H H20C 0.6131 1.6871 1.2964 0.071 Uiso calc R 1 1 . .
C C21 0.67202(16) 0.2810(14) 0.5649(6) 0.0269(16) Uani d . 1 1 . .
C C22 0.67004(19) 0.4876(16) 0.5091(7) 0.0350(17) Uani d . 1 1 B .
H H22 0.6565 0.6026 0.5273 0.042 Uiso calc R 1 1 . .
C C23 0.68695(17) 0.5317(14) 0.4285(6) 0.0305(16) Uani d . 1 1 . .
H H23 0.6848 0.6751 0.3921 0.037 Uiso calc R 1 1 B .
C C24 0.70737(16) 0.3670(14) 0.3994(6) 0.0258(15) Uani d . 1 1 B .
C C25 0.70995(18) 0.1619(14) 0.4574(6) 0.0291(16) Uani d . 1 1 . .
H H25 0.7240 0.0480 0.4417 0.035 Uiso calc R 1 1 B .
C C26 0.69243(17) 0.1197(13) 0.5380(6) 0.0280(15) Uani d . 1 1 B .
H H26 0.6946 -0.0229 0.5751 0.034 Uiso calc R 1 1 . .
C C27 0.71379(18) 0.5951(15) 0.2389(7) 0.0318(17) Uani d . 1 1 . .
H H27A 0.7099 0.7279 0.2832 0.038 Uiso calc R 1 1 . .
H H27B 0.6925 0.5540 0.1838 0.038 Uiso calc R 1 1 . .
C C28 0.73850(18) 0.6574(14) 0.1727(6) 0.0293(16) Uani d . 1 1 . .
H H28A 0.7592 0.7105 0.2270 0.035 Uiso calc R 1 1 . .
H H28B 0.7295 0.7818 0.1187 0.035 Uiso calc R 1 1 . .
C C29 0.74577(18) 0.4548(15) 0.1060(6) 0.0333(19) Uani d . 1 1 . .
H H29A 0.7254 0.4055 0.0486 0.040 Uiso calc R 1 1 . .
H H29B 0.7624 0.4954 0.0650 0.040 Uiso calc R 1 1 . .
C C30 0.75863(18) 0.2688(15) 0.1902(6) 0.0307(17) Uani d . 1 1 . .
H H30A 0.7801 0.3149 0.2423 0.037 Uiso calc R 1 1 . .
H H30B 0.7624 0.1328 0.1479 0.037 Uiso calc R 1 1 . .
C C31 0.73474(18) 0.2102(14) 0.2620(7) 0.0313(17) Uani d . 1 1 . .
H H31A 0.7147 0.1397 0.2115 0.038 Uiso calc R 1 1 . .
H H31B 0.7453 0.0985 0.3215 0.038 Uiso calc R 1 1 . .
O O1 0.5327(3) 0.8817(18) 0.9722(10) 0.051(3) Uani d PDU 0.50 1 C -1
N N8 0.4987(3) 1.1815(15) 0.9647(8) 0.039(4) Uani d PDU 0.50 1 C -1
C C32 0.5278(3) 1.0766(18) 1.0017(9) 0.041(4) Uani d PDU 0.50 1 C -1
H H32 0.5455 1.1547 1.0528 0.049 Uiso calc PR 0.50 1 C -1
C C33 0.4703(3) 1.078(3) 0.8870(13) 0.051(5) Uani d PDU 0.50 1 C -1
H H33A 0.4768 0.9346 0.8593 0.077 Uiso calc PR 0.50 1 C -1
H H33B 0.4615 1.1789 0.8215 0.077 Uiso calc PR 0.50 1 C -1
H H33C 0.4534 1.0509 0.9274 0.077 Uiso calc PR 0.50 1 C -1
C C34 0.4944(4) 1.4106(18) 1.002(2) 0.043(5) Uani d PDU 0.50 1 C -1
H H34A 0.5155 1.4673 1.0499 0.064 Uiso calc PR 0.50 1 C -1
H H34B 0.4780 1.4107 1.0460 0.064 Uiso calc PR 0.50 1 C -1
H H34C 0.4867 1.5079 0.9341 0.064 Uiso calc PR 0.50 1 C -1

loop_
_atom_site_aniso_label
_atom_site_aniso_U_11
_atom_site_aniso_U_22
_atom_site_aniso_U_33
_atom_site_aniso_U_12
_atom_site_aniso_U_13
_atom_site_aniso_U_23
S1 0.0282(8) 0.0365(10) 0.0366(9) -0.0056(9) 0.0133(7) -0.0043(9)
N1 0.025(3) 0.035(4) 0.035(3) -0.002(3) 0.013(2) -0.005(3)
N2 0.020(3) 0.028(3) 0.029(3) 0.000(3) 0.012(2) -0.006(3)
N3 0.024(3) 0.026(3) 0.029(3) -0.003(3) 0.012(2) -0.002(3)
N4 0.026(3) 0.027(3) 0.035(3) 0.002(3) 0.013(2) -0.004(3)
N5 0.024(3) 0.033(4) 0.036(3) 0.001(3) 0.012(2) -0.004(3)
N6 0.023(3) 0.031(3) 0.029(3) 0.001(3) 0.012(2) 0.004(3)
N7 0.025(3) 0.026(3) 0.031(3) 0.003(3) 0.013(2) 0.004(3)
C1 0.023(3) 0.028(4) 0.030(4) 0.005(3) 0.014(3) 0.000(3)
C2 0.029(5) 0.025(5) 0.032(5) 0.000(4) 0.009(4) -0.001(5)
C3 0.030(6) 0.033(6) 0.043(6) 0.003(5) 0.006(5) -0.002(6)
C4 0.026(4) 0.031(8) 0.036(4) 0.001(5) 0.005(3) -0.002(5)
C5 0.030(5) 0.030(6) 0.047(7) 0.000(5) 0.019(5) 0.003(6)
C6 0.032(5) 0.022(5) 0.039(7) -0.006(4) 0.017(5) -0.001(5)
C1' 0.023(3) 0.028(4) 0.030(4) 0.005(3) 0.014(3) 0.000(3)
C2' 0.029(5) 0.025(5) 0.032(5) 0.000(4) 0.009(4) -0.001(5)
C3' 0.030(6) 0.033(6) 0.043(6) 0.003(5) 0.006(5) -0.002(6)
C4' 0.026(4) 0.031(8) 0.036(4) 0.001(5) 0.005(3) -0.002(5)
C5' 0.030(5) 0.030(6) 0.047(7) 0.000(5) 0.019(5) 0.003(6)
C6' 0.032(5) 0.022(5) 0.039(7) -0.006(4) 0.017(5) -0.001(5)
C7 0.024(3) 0.032(4) 0.030(3) -0.003(3) 0.019(3) 0.000(3)
C8 0.016(3) 0.031(4) 0.030(3) 0.001(3) 0.010(3) 0.002(3)
C9 0.016(3) 0.040(5) 0.030(3) -0.001(3) 0.008(2) -0.001(3)
C10 0.023(3) 0.029(4) 0.024(3) 0.000(3) 0.012(2) -0.001(3)
C11 0.026(3) 0.024(4) 0.027(3) 0.004(3) 0.011(3) 0.001(3)
C12 0.022(3) 0.034(4) 0.024(3) -0.006(3) 0.009(3) 0.006(3)
C13 0.024(3) 0.033(4) 0.038(4) -0.001(3) 0.014(3) -0.006(4)
C14 0.021(3) 0.027(4) 0.039(4) -0.003(3) 0.014(3) -0.005(3)
C15 0.028(4) 0.031(4) 0.044(4) 0.004(3) 0.019(3) 0.004(4)
C16 0.037(4) 0.028(4) 0.048(4) 0.001(4) 0.023(3) 0.002(4)
C17 0.048(4) 0.014(4) 0.057(5) -0.002(3) 0.032(4) -0.009(3)
C18 0.045(4) 0.034(4) 0.035(4) -0.005(4) 0.020(3) -0.002(4)
C19 0.037(4) 0.034(4) 0.034(4) 0.001(4) 0.012(3) -0.001(4)
C20 0.065(6) 0.034(5) 0.058(5) 0.000(5) 0.044(5) -0.001(5)
C21 0.020(3) 0.029(4) 0.032(4) -0.003(3) 0.007(3) 0.000(3)
C22 0.036(4) 0.026(4) 0.050(4) 0.003(4) 0.025(3) -0.002(4)
C23 0.031(3) 0.025(4) 0.041(4) 0.000(3) 0.019(3) 0.001(3)
C24 0.019(3) 0.027(4) 0.033(3) 0.000(3) 0.012(3) 0.004(3)
C25 0.029(4) 0.024(4) 0.040(4) 0.004(3) 0.019(3) -0.002(3)
C26 0.029(3) 0.021(4) 0.040(4) 0.004(3) 0.018(3) 0.005(3)
C27 0.031(4) 0.030(4) 0.038(4) -0.001(3) 0.017(3) 0.006(4)
C28 0.026(3) 0.032(4) 0.033(4) 0.002(3) 0.014(3) 0.005(3)
C29 0.029(3) 0.041(5) 0.032(3) 0.003(3) 0.011(3) 0.005(4)
C30 0.027(3) 0.032(4) 0.037(4) 0.001(3) 0.015(3) 0.004(4)
C31 0.030(4) 0.027(4) 0.043(4) -0.001(3) 0.020(3) 0.000(3)
O1 0.046(6) 0.048(7) 0.059(6) 0.003(6) 0.017(5) -0.019(6)
N8 0.038(6) 0.033(6) 0.050(7) -0.003(6) 0.017(6) -0.012(5)
C32 0.038(7) 0.041(8) 0.043(7) -0.012(6) 0.010(6) -0.009(6)
C33 0.048(8) 0.052(9) 0.056(8) 0.000(7) 0.019(7) -0.006(7)
C34 0.045(11) 0.039(7) 0.055(7) 0.005(6) 0.032(7) -0.003(8)

loop_
_atom_type_symbol
_atom_type_description
_atom_type_scat_dispersion_real
_atom_type_scat_dispersion_imag
_atom_type_scat_source
C C 0.0181 0.0000 'International Tables Vol C Tables 4.2.6.8 and 6.1.1.4'
H H 0.0000 0.0000 'International Tables Vol C Tables 4.2.6.8 and 6.1.1.4'
N N 0.0311 0.0000 'International Tables Vol C Tables 4.2.6.8 and 6.1.1.4'
O O 0.0492 0.0000 'International Tables Vol C Tables 4.2.6.8 and 6.1.1.4'
S S 0.3331 0.0000 'International Tables Vol C Tables 4.2.6.8 and 6.1.1.4'

loop_
_geom_angle_atom_site_label_1
_geom_angle_atom_site_label_2
_geom_angle_atom_site_label_3
_geom_angle
C7 N1 C1 130.3(8)
C7 N1 C1' 132.0(8)
C1 N1 C1' 5.1(9)
C7 N1 H1 114.9
C1 N1 H1 114.9
C1' N1 H1 112.9
C7 N2 N3 118.5(6)
C7 N2 C8 127.8(6)
N3 N2 C8 112.6(5)
C10 N3 N2 106.5(6)
N5 N4 C11 108.2(6)
N4 N5 N6 106.9(6)
C12 N6 N5 111.0(6)
C12 N6 C14 130.6(6)
N5 N6 C14 118.1(6)
C24 N7 C31 116.9(6)
C24 N7 C27 116.2(6)
C31 N7 C27 113.2(6)
C2 C1 C6 120.0
C2 C1 N1 128.9(7)
C6 C1 N1 111.0(7)
C1 C2 C3 120.0
C1 C2 H2 120.0
C3 C2 H2 120.0
C4 C3 C2 120.0
C4 C3 H3 120.0
C2 C3 H3 120.0
C5 C4 C3 120.0
C5 C4 H4 120.0
C3 C4 H4 120.0
C4 C5 C6 120.0
C4 C5 H5 120.0
C6 C5 H5 120.0
C5 C6 C1 120.0
C5 C6 H6 120.0
C1 C6 H6 120.0
C2' C1' C6' 120.0
C2' C1' N1 120.5(7)
C6' C1' N1 119.5(7)
C3' C2' C1' 120.0
C3' C2' H2' 120.0
C1' C2' H2' 120.0
C4' C3' C2' 120.0
C4' C3' H3' 120.0
C2' C3' H3' 120.0
C5' C4' C3' 120.0
C5' C4' H4' 120.0
C3' C4' H4' 120.0
C4' C5' C6' 120.0
C4' C5' H5' 120.0
C6' C5' H5' 120.0
C5' C6' C1' 120.0
C5' C6' H6' 120.0
C1' C6' H6' 120.0
N2 C7 N1 115.0(7)
N2 C7 S1 118.8(6)
N1 C7 S1 126.2(6)
N2 C8 C21 112.1(6)
N2 C8 C9 100.2(5)
C21 C8 C9 112.9(6)
N2 C8 H8 110.4
C21 C8 H8 110.4
C9 C8 H8 110.4
C10 C9 C8 102.3(5)
C10 C9 H9A 111.3
C8 C9 H9A 111.3
C10 C9 H9B 111.3
C8 C9 H9B 111.3
H9A C9 H9B 109.2
N3 C10 C11 120.4(6)
N3 C10 C9 115.6(6)
C11 C10 C9 123.8(6)
C12 C11 N4 110.1(6)
C12 C11 C10 130.3(6)
N4 C11 C10 119.3(6)
N6 C12 C11 103.9(6)
N6 C12 C13 124.6(7)
C11 C12 C13 131.6(7)
C12 C13 H13A 109.5
C12 C13 H13B 109.5
H13A C13 H13B 109.5
C12 C13 H13C 109.5
H13A C13 H13C 109.5
H13B C13 H13C 109.5
C19 C14 C15 120.6(7)
C19 C14 N6 118.5(7)
C15 C14 N6 120.8(7)
C16 C15 C14 119.1(7)
C16 C15 H15 120.5
C14 C15 H15 120.5
C15 C16 C17 123.0(8)
C15 C16 H16 118.5
C17 C16 H16 118.5
C18 C17 C16 116.0(7)
C18 C17 C20 121.5(8)
C16 C17 C20 122.5(8)
C19 C18 C17 122.1(7)
C19 C18 H18 119.0
C17 C18 H18 119.0
C18 C19 C14 119.2(8)
C18 C19 H19 120.4
C14 C19 H19 120.4
C17 C20 H20A 109.5
C17 C20 H20B 109.5
H20A C20 H20B 109.5
C17 C20 H20C 109.5
H20A C20 H20C 109.5
H20B C20 H20C 109.5
C26 C21 C22 117.1(6)
C26 C21 C8 119.9(7)
C22 C21 C8 122.9(7)
C23 C22 C21 122.3(8)
C23 C22 H22 118.8
C21 C22 H22 118.8
C22 C23 C24 120.8(8)
C22 C23 H23 119.6
C24 C23 H23 119.6
C25 C24 C23 116.7(6)
C25 C24 N7 121.0(6)
C23 C24 N7 122.2(7)
C24 C25 C26 121.6(7)
C24 C25 H25 119.2
C26 C25 H25 119.2
C21 C26 C25 121.3(7)
C21 C26 H26 119.3
C25 C26 H26 119.3
N7 C27 C28 112.2(6)
N7 C27 H27A 109.2
C28 C27 H27A 109.2
N7 C27 H27B 109.2
C28 C27 H27B 109.2
H27A C27 H27B 107.9
C27 C28 C29 110.5(7)
C27 C28 H28A 109.5
C29 C28 H28A 109.5
C27 C28 H28B 109.5
C29 C28 H28B 109.5
H28A C28 H28B 108.1
C30 C29 C28 108.0(6)
C30 C29 H29A 110.1
C28 C29 H29A 110.1
C30 C29 H29B 110.1
C28 C29 H29B 110.1
H29A C29 H29B 108.4
C29 C30 C31 112.2(6)
C29 C30 H30A 109.2
C31 C30 H30A 109.2
C29 C30 H30B 109.2
C31 C30 H30B 109.2
H30A C30 H30B 107.9
N7 C31 C30 112.6(7)
N7 C31 H31A 109.1
C30 C31 H31A 109.1
N7 C31 H31B 109.1
C30 C31 H31B 109.1
H31A C31 H31B 107.8
C32 N8 C33 122.9(9)
C32 N8 C34 120.7(10)
C33 N8 C34 116.4(12)
O1 C32 N8 123.0(10)
O1 C32 H32 118.5
N8 C32 H32 118.5

loop_
_geom_bond_atom_site_label_1
_geom_bond_atom_site_label_2
_geom_bond_distance
S1 C7 1.693(8)
N1 C7 1.334(10)
N1 C1 1.405(8)
N1 C1' 1.411(8)
N1 H1 0.8800
N2 C7 1.354(9)
N2 N3 1.417(8)
N2 C8 1.487(8)
N3 C10 1.282(8)
N4 N5 1.318(9)
N4 C11 1.368(9)
N5 N6 1.369(8)
N6 C12 1.359(9)
N6 C14 1.416(10)
N7 C24 1.411(8)
N7 C31 1.458(10)
N7 C27 1.458(10)
C1 C2 1.3900
C1 C6 1.3900
C2 C3 1.3900
C2 H2 0.9500
C3 C4 1.3900
C3 H3 0.9500
C4 C5 1.3900
C4 H4 0.9500
C5 C6 1.3900
C5 H5 0.9500
C6 H6 0.9500
C1' C2' 1.3900
C1' C6' 1.3900
C2' C3' 1.3900
C2' H2' 0.9500
C3' C4' 1.3900
C3' H3' 0.9500
C4' C5' 1.3900
C4' H4' 0.9500
C5' C6' 1.3900
C5' H5' 0.9500
C6' H6' 0.9500
C8 C21 1.509(9)
C8 C9 1.550(10)
C8 H8 1.0000
C9 C10 1.495(10)
C9 H9A 0.9900
C9 H9B 0.9900
C10 C11 1.467(10)
C11 C12 1.363(10)
C12 C13 1.503(9)
C13 H13A 0.9800
C13 H13B 0.9800
C13 H13C 0.9800
C14 C19 1.391(10)
C14 C15 1.398(11)
C15 C16 1.359(11)
C15 H15 0.9500
C16 C17 1.414(11)
C16 H16 0.9500
C17 C18 1.412(12)
C17 C20 1.482(11)
C18 C19 1.378(11)
C18 H18 0.9500
C19 H19 0.9500
C20 H20A 0.9800
C20 H20B 0.9800
C20 H20C 0.9800
C21 C26 1.382(10)
C21 C22 1.389(12)
C22 C23 1.378(10)
C22 H22 0.9500
C23 C24 1.406(10)
C23 H23 0.9500
C24 C25 1.393(11)
C25 C26 1.392(9)
C25 H25 0.9500
C26 H26 0.9500
C27 C28 1.518(9)
C27 H27A 0.9900
C27 H27B 0.9900
C28 C29 1.522(11)
C28 H28A 0.9900
C28 H28B 0.9900
C29 C30 1.498(11)
C29 H29A 0.9900
C29 H29B 0.9900
C30 C31 1.534(9)
C30 H30A 0.9900
C30 H30B 0.9900
C31 H31A 0.9900
C31 H31B 0.9900
O1 C32 1.242(9)
N8 C32 1.338(8)
N8 C33 1.442(9)
N8 C34 1.456(9)
C32 H32 0.9500
C33 H33A 0.9800
C33 H33B 0.9800
C33 H33C 0.9800
C34 H34A 0.9800
C34 H34B 0.9800
C34 H34C 0.9800

loop_
_geom_hbond_atom_site_label_D
_geom_hbond_atom_site_label_H
_geom_hbond_atom_site_label_A
_geom_hbond_site_symmetry_A
_geom_hbond_distance_DH
_geom_hbond_distance_HA
_geom_hbond_distance_DA
_geom_hbond_angle_DHA
N1 H1 N3 . 0.88 2.13 2.597(8) 112
C13 H13A O1 . 0.98 2.56 3.466(14) 154
C28 H28B N5 1_554 0.99 2.57 3.355(10) 137

loop_
_geom_torsion_atom_site_label_1
_geom_torsion_atom_site_label_2
_geom_torsion_atom_site_label_3
_geom_torsion_atom_site_label_4
_geom_torsion
C7 N2 N3 C10 179.4(6)
C8 N2 N3 C10 -11.2(7)
C11 N4 N5 N6 0.6(8)
N4 N5 N6 C12 -0.6(8)
N4 N5 N6 C14 173.7(6)
C7 N1 C1 C2 2.2(15)
C1' N1 C1 C2 -110(7)
C7 N1 C1 C6 179.2(7)
C1' N1 C1 C6 67(7)
C6 C1 C2 C3 0.0
N1 C1 C2 C3 176.8(13)
C1 C2 C3 C4 0.0
C2 C3 C4 C5 0.0
C3 C4 C5 C6 0.0
C4 C5 C6 C1 0.0
C2 C1 C6 C5 0.0
N1 C1 C6 C5 -177.4(11)
C7 N1 C1' C2' 41.5(13)
C1 N1 C1' C2' 114(7)
C7 N1 C1' C6' -138.2(8)
C1 N1 C1' C6' -66(7)
C6' C1' C2' C3' 0.0
N1 C1' C2' C3' -179.8(11)
C1' C2' C3' C4' 0.0
C2' C3' C4' C5' 0.0
C3' C4' C5' C6' 0.0
C4' C5' C6' C1' 0.0
C2' C1' C6' C5' 0.0
N1 C1' C6' C5' 179.8(11)
N3 N2 C7 N1 5.7(9)
C8 N2 C7 N1 -161.8(6)
N3 N2 C7 S1 -173.2(4)
C8 N2 C7 S1 19.2(9)
C1 N1 C7 N2 -176.3(9)
C1' N1 C7 N2 -169.9(9)
C1 N1 C7 S1 2.6(12)
C1' N1 C7 S1 8.9(12)
C7 N2 C8 C21 64.7(10)
N3 N2 C8 C21 -103.4(7)
C7 N2 C8 C9 -175.3(7)
N3 N2 C8 C9 16.5(7)
N2 C8 C9 C10 -14.7(7)
C21 C8 C9 C10 104.7(7)
N2 N3 C10 C11 -174.5(6)
N2 N3 C10 C9 0.0(8)
C8 C9 C10 N3 10.2(8)
C8 C9 C10 C11 -175.6(6)
N5 N4 C11 C12 -0.5(8)
N5 N4 C11 C10 -174.8(6)
N3 C10 C11 C12 9.2(11)
C9 C10 C11 C12 -164.8(7)
N3 C10 C11 N4 -177.8(7)
C9 C10 C11 N4 8.2(10)
N5 N6 C12 C11 0.3(8)
C14 N6 C12 C11 -173.0(8)
N5 N6 C12 C13 178.3(7)
C14 N6 C12 C13 5.0(12)
N4 C11 C12 N6 0.1(8)
C10 C11 C12 N6 173.6(7)
N4 C11 C12 C13 -177.7(7)
C10 C11 C12 C13 -4.2(13)
C12 N6 C14 C19 125.9(8)
N5 N6 C14 C19 -47.1(10)
C12 N6 C14 C15 -53.4(11)
N5 N6 C14 C15 133.7(7)
C19 C14 C15 C16 -0.5(11)
N6 C14 C15 C16 178.7(7)
C14 C15 C16 C17 1.8(12)
C15 C16 C17 C18 -2.1(12)
C15 C16 C17 C20 179.8(8)
C16 C17 C18 C19 1.1(12)
C20 C17 C18 C19 179.2(8)
C17 C18 C19 C14 0.1(12)
C15 C14 C19 C18 -0.5(11)
N6 C14 C19 C18 -179.7(7)
N2 C8 C21 C26 -139.9(7)
C9 C8 C21 C26 107.8(8)
N2 C8 C21 C22 42.8(10)
C9 C8 C21 C22 -69.5(9)
C26 C21 C22 C23 1.3(12)
C8 C21 C22 C23 178.7(7)
C21 C22 C23 C24 -0.4(12)
C22 C23 C24 C25 -1.2(11)
C22 C23 C24 N7 -179.6(7)
C31 N7 C24 C25 24.7(10)
C27 N7 C24 C25 162.7(7)
C31 N7 C24 C23 -156.9(7)
C27 N7 C24 C23 -18.9(10)
C23 C24 C25 C26 1.8(11)
N7 C24 C25 C26 -179.7(7)
C22 C21 C26 C25 -0.7(11)
C8 C21 C26 C25 -178.2(7)
C24 C25 C26 C21 -0.9(12)
C24 N7 C27 C28 167.4(6)
C31 N7 C27 C28 -53.1(8)
N7 C27 C28 C29 57.4(8)
C27 C28 C29 C30 -58.0(8)
C28 C29 C30 C31 55.9(9)
C24 N7 C31 C30 -170.6(6)
C27 N7 C31 C30 50.2(8)
C29 C30 C31 N7 -52.8(9)
C33 N8 C32 O1 -0.1(4)
C34 N8 C32 O1 -179.8(3)
